data_7023632
loop_
_publ_author_name
'Takayama, Asuka'
'Suzuki, Takayoshi'
'Ikeda, Miyu'
'Sunatsuki, Yukinari'
'Kojima, Masaaki'

_publ_section_title
;
 Comparison of ancillary ligand effects between 2,2'-bipyridine and
 2-(2'-pyridyl)phenyl in the linkage and bridging isomerism of
 5-methyltetrazolato iridium(III) and/or rhodium(III) complexes.
;
_journal_issue 40
_journal_name_full 'Dalton transactions (Cambridge, England : 2003)'
_journal_page_first 14556
_journal_page_last 14567
_journal_paper_doi 10.1039/c3dt51667a
_journal_volume 42
_journal_year 2013
_chemical_formula_moiety 'C23 H26 Ir N5'
_chemical_formula_sum 'C23 H26 Ir N5'
_chemical_formula_weight 564.69
_chemical_name_systematic
;
 ?
;
_space_group_IT_number 61
_symmetry_cell_setting orthorhombic
_symmetry_space_group_name_Hall '-P 2ac 2ab'
_symmetry_space_group_name_H-M 'P b c a'
_atom_sites_solution_hydrogens geom
_atom_sites_solution_primary direct
_atom_sites_solution_secondary difmap
_audit_creation_method SHELXL-97
_cell_angle_alpha 90.00
_cell_angle_beta 90.00
_cell_angle_gamma 90.00
_cell_formula_units_Z 8
_cell_length_a 8.7519(5)
_cell_length_b 14.9783(7)
_cell_length_c 31.9899(14)
_cell_measurement_reflns_used 252332
_cell_measurement_temperature 192(2)
_cell_measurement_theta_max 27.57
_cell_measurement_theta_min 3.00
_cell_volume 4193.5(4)
_computing_cell_refinement 'RAPID AUTO'
_computing_data_collection 'RAPID AUTO'
_computing_data_reduction 'RAPID AUTO'
_computing_molecular_graphics 'Ortep3 for win'
_computing_publication_material 'CrystalStructure 4.0 (Rigaku, 2010)'
_computing_structure_refinement 'SHELXL97 (Sheldrick, 2008)'
_computing_structure_solution 'Il Milione (Burla, et al., 2007)'
_diffrn_ambient_temperature 192(2)
_diffrn_detector_area_resol_mean 10.00
_diffrn_measured_fraction_theta_full 0.999
_diffrn_measured_fraction_theta_max 0.999
_diffrn_measurement_device_type 'Rigaku R-AXIS RAPID'
_diffrn_measurement_method \w
_diffrn_radiation_monochromator graphite
_diffrn_radiation_source 'fine-focus sealed tube'
_diffrn_radiation_type 'Mo K\a'
_diffrn_radiation_wavelength 0.71075
_diffrn_reflns_av_R_equivalents 0.0455
_diffrn_reflns_av_sigmaI/netI 0.0252
_diffrn_reflns_limit_h_max 11
_diffrn_reflns_limit_h_min -11
_diffrn_reflns_limit_k_max 17
_diffrn_reflns_limit_k_min -19
_diffrn_reflns_limit_l_max 41
_diffrn_reflns_limit_l_min -41
_diffrn_reflns_number 38798
_diffrn_reflns_theta_full 27.49
_diffrn_reflns_theta_max 27.49
_diffrn_reflns_theta_min 3.00
_exptl_absorpt_coefficient_mu 6.387
_exptl_absorpt_correction_T_max 0.7005
_exptl_absorpt_correction_T_min 0.2981
_exptl_absorpt_correction_type numerical
_exptl_absorpt_process_details 'NUMABS (Rigaku, 1999)'
_exptl_crystal_colour yellow
_exptl_crystal_density_diffrn 1.789
_exptl_crystal_density_method 'not measured'
_exptl_crystal_description columnar
_exptl_crystal_F_000 2208
_exptl_crystal_size_max 0.25
_exptl_crystal_size_mid 0.06
_exptl_crystal_size_min 0.06
_refine_diff_density_max 1.033
_refine_diff_density_min -0.429
_refine_diff_density_rms 0.086
_refine_ls_extinction_method none
_refine_ls_goodness_of_fit_ref 1.023
_refine_ls_hydrogen_treatment constr
_refine_ls_matrix_type full
_refine_ls_number_parameters 268
_refine_ls_number_reflns 4801
_refine_ls_number_restraints 0
_refine_ls_restrained_S_all 1.023
_refine_ls_R_factor_all 0.0293
_refine_ls_R_factor_gt 0.0208
_refine_ls_shift/su_max 0.005
_refine_ls_shift/su_mean 0.000
_refine_ls_structure_factor_coef Fsqd
_refine_ls_weighting_details 'calc w=1/[\s^2^(Fo^2^)+(0.0185P)^2^+4.7222P] where P=(Fo^2^+2Fc^2^)/3'
_refine_ls_weighting_scheme calc
_refine_ls_wR_factor_gt 0.0470
_refine_ls_wR_factor_ref 0.0500
_reflns_number_gt 3861
_reflns_number_total 4801
_reflns_threshold_expression 'I > 2\s(I)'
_cod_data_source_file c3dt51667a.txt
_cod_data_source_block comp3
_cod_original_cell_volume 4193.5(3)
_cod_database_code 7023632

loop_
_symmetry_equiv_pos_as_xyz
'x, y, z'
'-x+1/2, y+1/2, z'
'x, -y+1/2, z+1/2'
'-x+1/2, -y, z+1/2'
'-x, -y, -z'
'x-1/2, -y-1/2, -z'
'-x, y-1/2, -z-1/2'
'x-1/2, y, -z-1/2'

loop_
_atom_site_label
_atom_site_type_symbol
_atom_site_fract_x
_atom_site_fract_y
_atom_site_fract_z
_atom_site_U_iso_or_equiv
_atom_site_adp_type
_atom_site_occupancy
_atom_site_symmetry_multiplicity
_atom_site_calc_flag
_atom_site_refinement_flags
Ir1 Ir 0.375542(13) 0.475666(7) 0.371847(3) 0.02526(5) Uani 1 1 d .
N1 N 0.4992(3) 0.35626(16) 0.37189(7) 0.0289(5) Uani 1 1 d .
N2 N 0.5428(3) 0.32157(17) 0.33414(8) 0.0361(6) Uani 1 1 d .
N3 N 0.6302(3) 0.25342(18) 0.34136(10) 0.0431(7) Uani 1 1 d .
N4 N 0.6471(3) 0.24126(18) 0.38311(10) 0.0422(7) Uani 1 1 d .
N21 N 0.2258(3) 0.40643(16) 0.33246(7) 0.0305(5) Uani 1 1 d .
C5 C 0.5657(4) 0.3058(2) 0.40094(10) 0.0343(7) Uani 1 1 d .
C6 C 0.5538(4) 0.3192(2) 0.44672(10) 0.0461(8) Uani 1 1 d .
H6A H 0.6101 0.2718 0.4612 0.055 Uiso 1 1 calc R
H6B H 0.4462 0.3173 0.4551 0.055 Uiso 1 1 calc R
H6C H 0.5974 0.3773 0.4542 0.055 Uiso 1 1 calc R
C11 C 0.3427(4) 0.61000(19) 0.34758(10) 0.0321(7) Uani 1 1 d .
C12 C 0.3556(4) 0.61374(19) 0.39169(9) 0.0326(7) Uani 1 1 d .
C13 C 0.5057(4) 0.5804(2) 0.40300(10) 0.0361(7) Uani 1 1 d .
C14 C 0.5846(4) 0.5599(2) 0.36503(12) 0.0397(8) Uani 1 1 d .
C15 C 0.4879(4) 0.5783(2) 0.33059(10) 0.0372(7) Uani 1 1 d .
C16 C 0.2072(4) 0.6384(2) 0.32252(12) 0.0495(9) Uani 1 1 d .
H16A H 0.2158 0.7021 0.3158 0.059 Uiso 1 1 calc R
H16B H 0.1138 0.6280 0.3387 0.059 Uiso 1 1 calc R
H16C H 0.2031 0.6038 0.2966 0.059 Uiso 1 1 calc R
C17 C 0.2394(5) 0.6510(2) 0.42125(11) 0.0500(9) Uani 1 1 d .
H17A H 0.1367 0.6413 0.4099 0.060 Uiso 1 1 calc R
H17B H 0.2570 0.7151 0.4249 0.060 Uiso 1 1 calc R
H17C H 0.2483 0.6209 0.4483 0.060 Uiso 1 1 calc R
C18 C 0.5756(5) 0.5829(3) 0.44581(12) 0.0600(11) Uani 1 1 d .
H18A H 0.6263 0.6405 0.4501 0.072 Uiso 1 1 calc R
H18B H 0.6507 0.5347 0.4484 0.072 Uiso 1 1 calc R
H18C H 0.4954 0.5751 0.4669 0.072 Uiso 1 1 calc R
C19 C 0.7453(4) 0.5248(2) 0.36159(16) 0.0633(12) Uani 1 1 d .
H19A H 0.8174 0.5748 0.3626 0.076 Uiso 1 1 calc R
H19B H 0.7572 0.4928 0.3351 0.076 Uiso 1 1 calc R
H19C H 0.7658 0.4840 0.3849 0.076 Uiso 1 1 calc R
C20 C 0.5319(6) 0.5747(3) 0.28541(12) 0.0633(12) Uani 1 1 d .
H20A H 0.5824 0.5177 0.2795 0.076 Uiso 1 1 calc R
H20B H 0.6020 0.6239 0.2791 0.076 Uiso 1 1 calc R
H20C H 0.4401 0.5802 0.2681 0.076 Uiso 1 1 calc R
C21 C 0.2472(4) 0.4002(2) 0.29076(9) 0.0369(7) Uani 1 1 d .
H21 H 0.3341 0.4280 0.2786 0.044 Uiso 1 1 calc R
C22 C 0.1465(4) 0.3548(2) 0.26523(10) 0.0427(8) Uani 1 1 d .
H22 H 0.1631 0.3516 0.2359 0.051 Uiso 1 1 calc R
C23 C 0.0217(4) 0.3142(2) 0.28320(11) 0.0453(9) Uani 1 1 d .
H23 H -0.0506 0.2837 0.2663 0.054 Uiso 1 1 calc R
C24 C 0.0021(4) 0.3180(2) 0.32583(11) 0.0395(8) Uani 1 1 d .
H24 H -0.0822 0.2885 0.3384 0.047 Uiso 1 1 calc R
C25 C 0.1047(3) 0.36472(19) 0.35040(10) 0.0305(6) Uani 1 1 d .
C26 C 0.0992(3) 0.3754(2) 0.39582(9) 0.0312(6) Uani 1 1 d .
C27 C -0.0172(4) 0.3392(2) 0.42059(11) 0.0409(8) Uani 1 1 d .
H27 H -0.0969 0.3055 0.4081 0.049 Uiso 1 1 calc R
C28 C -0.0156(4) 0.3527(2) 0.46316(11) 0.0464(9) Uani 1 1 d .
H28 H -0.0947 0.3285 0.4800 0.056 Uiso 1 1 calc R
C29 C 0.0996(4) 0.4011(2) 0.48124(10) 0.0443(9) Uani 1 1 d .
H29 H 0.0999 0.4105 0.5106 0.053 Uiso 1 1 calc R
C30 C 0.2165(4) 0.4367(2) 0.45675(9) 0.0368(7) Uani 1 1 d .
H30 H 0.2956 0.4700 0.4698 0.044 Uiso 1 1 calc R
C31 C 0.2199(3) 0.42468(19) 0.41353(9) 0.0281(6) Uani 1 1 d .

loop_
_atom_site_aniso_label
_atom_site_aniso_U_11
_atom_site_aniso_U_22
_atom_site_aniso_U_33
_atom_site_aniso_U_23
_atom_site_aniso_U_13
_atom_site_aniso_U_12
Ir1 0.02327(7) 0.02147(6) 0.03105(7) 0.00087(4) -0.00013(4) -0.00051(5)
N1 0.0265(13) 0.0243(12) 0.0359(13) 0.0017(10) 0.0018(10) -0.0011(10)
N2 0.0332(15) 0.0309(13) 0.0441(15) -0.0019(12) 0.0086(12) 0.0014(12)
N3 0.0328(16) 0.0318(14) 0.0647(19) -0.0058(13) 0.0057(14) 0.0000(13)
N4 0.0299(16) 0.0295(14) 0.0671(19) -0.0019(14) -0.0034(13) 0.0020(12)
N21 0.0300(14) 0.0270(12) 0.0346(13) 0.0026(10) -0.0046(10) 0.0004(11)
C5 0.0239(15) 0.0258(15) 0.0530(19) 0.0049(14) -0.0020(14) -0.0031(13)
C6 0.041(2) 0.047(2) 0.050(2) 0.0093(17) -0.0107(16) 0.0063(17)
C11 0.0347(18) 0.0185(13) 0.0432(17) 0.0047(12) -0.0011(13) 0.0009(12)
C12 0.0369(17) 0.0208(13) 0.0401(16) -0.0017(12) 0.0047(14) 0.0007(13)
C13 0.0379(18) 0.0222(14) 0.0481(18) 0.0006(13) -0.0094(14) -0.0064(14)
C14 0.0244(16) 0.0223(15) 0.073(2) -0.0010(15) 0.0038(15) -0.0019(13)
C15 0.044(2) 0.0219(14) 0.0458(18) 0.0008(13) 0.0168(15) -0.0043(14)
C16 0.052(2) 0.0364(18) 0.060(2) 0.0092(17) -0.0135(18) 0.0038(17)
C17 0.059(2) 0.0338(17) 0.057(2) -0.0072(16) 0.0203(19) 0.0013(18)
C18 0.069(3) 0.046(2) 0.065(2) 0.0001(19) -0.030(2) -0.016(2)
C19 0.0261(19) 0.0314(19) 0.132(4) -0.001(2) 0.012(2) 0.0000(15)
C20 0.097(4) 0.0360(19) 0.057(2) -0.0012(18) 0.037(2) -0.007(2)
C21 0.0426(19) 0.0322(16) 0.0358(16) 0.0022(13) -0.0038(14) 0.0021(15)
C22 0.055(2) 0.0346(17) 0.0388(17) -0.0026(14) -0.0155(16) 0.0053(16)
C23 0.043(2) 0.0339(17) 0.059(2) -0.0071(16) -0.0198(17) 0.0034(16)
C24 0.0316(18) 0.0303(16) 0.057(2) -0.0005(15) -0.0078(15) -0.0008(14)
C25 0.0246(16) 0.0229(13) 0.0441(17) 0.0016(12) -0.0059(12) 0.0045(12)
C26 0.0244(16) 0.0310(15) 0.0383(16) 0.0034(13) 0.0012(12) 0.0030(12)
C27 0.0274(17) 0.0423(18) 0.053(2) 0.0090(16) -0.0012(14) -0.0042(15)
C28 0.0306(18) 0.055(2) 0.054(2) 0.0143(18) 0.0103(15) -0.0021(17)
C29 0.041(2) 0.055(2) 0.0374(17) 0.0083(15) 0.0055(14) 0.0082(17)
C30 0.0307(17) 0.0418(18) 0.0378(16) -0.0001(14) -0.0002(13) 0.0001(15)
C31 0.0236(15) 0.0252(14) 0.0356(15) 0.0025(12) 0.0016(11) 0.0031(12)

loop_
_atom_type_symbol
_atom_type_description
_atom_type_scat_dispersion_real
_atom_type_scat_dispersion_imag
_atom_type_scat_source
Ir Ir -1.4442 7.9887 'International Tables Vol C Tables 4.2.6.8 and 6.1.1.4'
N N 0.0061 0.0033 'International Tables Vol C Tables 4.2.6.8 and 6.1.1.4'
C C 0.0033 0.0016 'International Tables Vol C Tables 4.2.6.8 and 6.1.1.4'
H H 0.0000 0.0000 'International Tables Vol C Tables 4.2.6.8 and 6.1.1.4'

loop_
_geom_angle_atom_site_label_1
_geom_angle_atom_site_label_2
_geom_angle_atom_site_label_3
_geom_angle
C31 Ir1 N1 91.42(10)
C31 Ir1 N21 77.97(11)
N1 Ir1 N21 84.29(10)
C31 Ir1 C12 96.39(11)
N1 Ir1 C12 148.94(11)
N21 Ir1 C12 126.73(11)
C31 Ir1 C11 119.21(11)
N1 Ir1 C11 149.30(11)
N21 Ir1 C11 99.24(10)
C12 Ir1 C11 38.05(12)
C31 Ir1 C13 108.50(12)
N1 Ir1 C13 110.16(11)
N21 Ir1 C13 163.56(10)
C12 Ir1 C13 38.98(11)
C11 Ir1 C13 64.34(11)
C31 Ir1 C14 144.78(12)
N1 Ir1 C14 93.39(11)
N21 Ir1 C14 137.23(12)
C12 Ir1 C14 63.65(12)
C11 Ir1 C14 63.33(12)
C13 Ir1 C14 37.81(12)
C31 Ir1 C15 157.53(11)
N1 Ir1 C15 110.99(10)
N21 Ir1 C15 105.00(11)
C12 Ir1 C15 63.64(11)
C11 Ir1 C15 38.50(11)
C13 Ir1 C15 63.16(12)
C14 Ir1 C15 36.80(12)
C5 N1 N2 106.2(2)
C5 N1 Ir1 135.4(2)
N2 N1 Ir1 117.94(18)
N3 N2 N1 107.8(3)
N2 N3 N4 110.2(3)
C5 N4 N3 105.5(3)
C21 N21 C25 119.6(3)
C21 N21 Ir1 122.9(2)
C25 N21 Ir1 117.54(19)
N4 C5 N1 110.3(3)
N4 C5 C6 124.1(3)
N1 C5 C6 125.6(3)
C5 C6 H6A 109.5
C5 C6 H6B 109.5
H6A C6 H6B 109.5
C5 C6 H6C 109.5
H6A C6 H6C 109.5
H6B C6 H6C 109.5
C12 C11 C15 108.3(3)
C12 C11 C16 126.0(3)
C15 C11 C16 125.7(3)
C12 C11 Ir1 70.77(16)
C15 C11 Ir1 73.59(16)
C16 C11 Ir1 124.1(2)
C11 C12 C13 107.9(3)
C11 C12 C17 126.1(3)
C13 C12 C17 125.9(3)
C11 C12 Ir1 71.18(16)
C13 C12 Ir1 70.85(16)
C17 C12 Ir1 126.5(2)
C14 C13 C12 107.4(3)
C14 C13 C18 125.7(3)
C12 C13 C18 126.0(3)
C14 C13 Ir1 73.10(18)
C12 C13 Ir1 70.17(16)
C18 C13 Ir1 130.4(2)
C15 C14 C13 109.3(3)
C15 C14 C19 124.7(3)
C13 C14 C19 126.0(4)
C15 C14 Ir1 72.36(18)
C13 C14 Ir1 69.08(17)
C19 C14 Ir1 125.2(2)
C14 C15 C11 107.1(3)
C14 C15 C20 126.2(3)
C11 C15 C20 126.5(3)
C14 C15 Ir1 70.84(18)
C11 C15 Ir1 67.91(16)
C20 C15 Ir1 130.8(2)
C11 C16 H16A 109.5
C11 C16 H16B 109.5
H16A C16 H16B 109.5
C11 C16 H16C 109.5
H16A C16 H16C 109.5
H16B C16 H16C 109.5
C12 C17 H17A 109.5
C12 C17 H17B 109.5
H17A C17 H17B 109.5
C12 C17 H17C 109.5
H17A C17 H17C 109.5
H17B C17 H17C 109.5
C13 C18 H18A 109.5
C13 C18 H18B 109.5
H18A C18 H18B 109.5
C13 C18 H18C 109.5
H18A C18 H18C 109.5
H18B C18 H18C 109.5
C14 C19 H19A 109.5
C14 C19 H19B 109.5
H19A C19 H19B 109.5
C14 C19 H19C 109.5
H19A C19 H19C 109.5
H19B C19 H19C 109.5
C15 C20 H20A 109.5
C15 C20 H20B 109.5
H20A C20 H20B 109.5
C15 C20 H20C 109.5
H20A C20 H20C 109.5
H20B C20 H20C 109.5
N21 C21 C22 122.0(3)
N21 C21 H21 119.0
C22 C21 H21 119.0
C23 C22 C21 118.5(3)
C23 C22 H22 120.7
C21 C22 H22 120.7
C24 C23 C22 119.6(3)
C24 C23 H23 120.2
C22 C23 H23 120.2
C23 C24 C25 120.2(3)
C23 C24 H24 119.9
C25 C24 H24 119.9
N21 C25 C24 120.0(3)
N21 C25 C26 113.3(2)
C24 C25 C26 126.8(3)
C27 C26 C31 121.4(3)
C27 C26 C25 123.0(3)
C31 C26 C25 115.6(3)
C28 C27 C26 119.7(3)
C28 C27 H27 120.1
C26 C27 H27 120.1
C29 C28 C27 120.2(3)
C29 C28 H28 119.9
C27 C28 H28 119.9
C28 C29 C30 120.3(3)
C28 C29 H29 119.8
C30 C29 H29 119.8
C29 C30 C31 121.6(3)
C29 C30 H30 119.2
C31 C30 H30 119.2
C30 C31 C26 116.8(3)
C30 C31 Ir1 127.6(2)
C26 C31 Ir1 115.5(2)

loop_
_geom_bond_atom_site_label_1
_geom_bond_atom_site_label_2
_geom_bond_distance
Ir1 C31 2.053(3)
Ir1 N1 2.091(2)
Ir1 N21 2.093(2)
Ir1 C12 2.170(3)
Ir1 C11 2.176(3)
Ir1 C13 2.180(3)
Ir1 C14 2.233(3)
Ir1 C15 2.252(3)
N1 C5 1.332(4)
N1 N2 1.369(3)
N2 N3 1.296(4)
N3 N4 1.356(4)
N4 C5 1.330(4)
N21 C21 1.350(4)
N21 C25 1.358(4)
C5 C6 1.482(4)
C6 H6A 0.9800
C6 H6B 0.9800
C6 H6C 0.9800
C11 C12 1.417(4)
C11 C15 1.462(4)
C11 C16 1.493(4)
C12 C13 1.451(4)
C12 C17 1.497(4)
C13 C14 1.431(5)
C13 C18 1.500(4)
C14 C15 1.416(5)
C14 C19 1.505(5)
C15 C20 1.497(4)
C16 H16A 0.9800
C16 H16B 0.9800
C16 H16C 0.9800
C17 H17A 0.9800
C17 H17B 0.9800
C17 H17C 0.9800
C18 H18A 0.9800
C18 H18B 0.9800
C18 H18C 0.9800
C19 H19A 0.9800
C19 H19B 0.9800
C19 H19C 0.9800
C20 H20A 0.9800
C20 H20B 0.9800
C20 H20C 0.9800
C21 C22 1.380(5)
C21 H21 0.9500
C22 C23 1.377(5)
C22 H22 0.9500
C23 C24 1.376(5)
C23 H23 0.9500
C24 C25 1.383(4)
C24 H24 0.9500
C25 C26 1.463(4)
C26 C27 1.400(4)
C26 C31 1.408(4)
C27 C28 1.377(5)
C27 H27 0.9500
C28 C29 1.370(5)
C28 H28 0.9500
C29 C30 1.395(5)
C29 H29 0.9500
C30 C31 1.395(4)
C30 H30 0.9500

loop_
_geom_torsion_atom_site_label_1
_geom_torsion_atom_site_label_2
_geom_torsion_atom_site_label_3
_geom_torsion_atom_site_label_4
_geom_torsion
C31 Ir1 N1 C5 -56.0(3)
N21 Ir1 N1 C5 -133.8(3)
C12 Ir1 N1 C5 48.8(4)
C11 Ir1 N1 C5 127.7(3)
C13 Ir1 N1 C5 54.3(3)
C14 Ir1 N1 C5 89.1(3)
C15 Ir1 N1 C5 122.3(3)
C31 Ir1 N1 N2 133.2(2)
N21 Ir1 N1 N2 55.5(2)
C12 Ir1 N1 N2 -121.9(2)
C11 Ir1 N1 N2 -43.0(3)
C13 Ir1 N1 N2 -116.5(2)
C14 Ir1 N1 N2 -81.7(2)
C15 Ir1 N1 N2 -48.4(2)
C5 N1 N2 N3 0.4(3)
Ir1 N1 N2 N3 173.6(2)
N1 N2 N3 N4 -0.1(3)
N2 N3 N4 C5 -0.2(4)
C31 Ir1 N21 C21 -177.5(3)
N1 Ir1 N21 C21 -84.8(2)
C12 Ir1 N21 C21 93.5(3)
C11 Ir1 N21 C21 64.4(2)
C13 Ir1 N21 C21 67.4(5)
C14 Ir1 N21 C21 4.0(3)
C15 Ir1 N21 C21 25.4(3)
C31 Ir1 N21 C25 1.0(2)
N1 Ir1 N21 C25 93.7(2)
C12 Ir1 N21 C25 -88.0(2)
C11 Ir1 N21 C25 -117.1(2)
C13 Ir1 N21 C25 -114.1(4)
C14 Ir1 N21 C25 -177.5(2)
C15 Ir1 N21 C25 -156.1(2)
N3 N4 C5 N1 0.5(4)
N3 N4 C5 C6 -178.8(3)
N2 N1 C5 N4 -0.5(3)
Ir1 N1 C5 N4 -172.0(2)
N2 N1 C5 C6 178.7(3)
Ir1 N1 C5 C6 7.3(5)
C31 Ir1 C11 C12 59.5(2)
N1 Ir1 C11 C12 -124.8(2)
N21 Ir1 C11 C12 140.82(18)
C13 Ir1 C11 C12 -38.24(18)
C14 Ir1 C11 C12 -80.5(2)
C15 Ir1 C11 C12 -116.7(3)
C31 Ir1 C11 C15 176.17(18)
N1 Ir1 C11 C15 -8.1(3)
N21 Ir1 C11 C15 -102.52(19)
C12 Ir1 C11 C15 116.7(3)
C13 Ir1 C11 C15 78.4(2)
C14 Ir1 C11 C15 36.11(18)
C31 Ir1 C11 C16 -61.5(3)
N1 Ir1 C11 C16 114.2(3)
N21 Ir1 C11 C16 19.8(3)
C12 Ir1 C11 C16 -121.0(4)
C13 Ir1 C11 C16 -159.2(3)
C14 Ir1 C11 C16 158.5(3)
C15 Ir1 C11 C16 122.4(4)
C15 C11 C12 C13 -2.8(3)
C16 C11 C12 C13 -179.6(3)
Ir1 C11 C12 C13 61.69(19)
C15 C11 C12 C17 173.6(3)
C16 C11 C12 C17 -3.3(5)
Ir1 C11 C12 C17 -121.9(3)
C15 C11 C12 Ir1 -64.5(2)
C16 C11 C12 Ir1 118.7(3)
C31 Ir1 C12 C11 -130.82(18)
N1 Ir1 C12 C11 125.6(2)
N21 Ir1 C12 C11 -51.1(2)
C13 Ir1 C12 C11 117.5(3)
C14 Ir1 C12 C11 79.6(2)
C15 Ir1 C12 C11 38.38(18)
C31 Ir1 C12 C13 111.67(19)
N1 Ir1 C12 C13 8.1(3)
N21 Ir1 C12 C13 -168.60(17)
C11 Ir1 C12 C13 -117.5(3)
C14 Ir1 C12 C13 -37.87(18)
C15 Ir1 C12 C13 -79.1(2)
C31 Ir1 C12 C17 -9.3(3)
N1 Ir1 C12 C17 -112.9(3)
N21 Ir1 C12 C17 70.4(3)
C11 Ir1 C12 C17 121.5(4)
C13 Ir1 C12 C17 -121.0(4)
C14 Ir1 C12 C17 -158.9(3)
C15 Ir1 C12 C17 159.9(3)
C11 C12 C13 C14 2.2(3)
C17 C12 C13 C14 -174.2(3)
Ir1 C12 C13 C14 64.1(2)
C11 C12 C13 C18 171.9(3)
C17 C12 C13 C18 -4.5(5)
Ir1 C12 C13 C18 -126.2(3)
C11 C12 C13 Ir1 -61.90(19)
C17 C12 C13 Ir1 121.7(3)
C31 Ir1 C13 C14 166.93(18)
N1 Ir1 C13 C14 68.3(2)
N21 Ir1 C13 C14 -82.2(5)
C12 Ir1 C13 C14 -116.2(3)
C11 Ir1 C13 C14 -78.9(2)
C15 Ir1 C13 C14 -35.74(19)
C31 Ir1 C13 C12 -76.88(19)
N1 Ir1 C13 C12 -175.55(16)
N21 Ir1 C13 C12 34.0(5)
C11 Ir1 C13 C12 37.34(17)
C14 Ir1 C13 C12 116.2(3)
C15 Ir1 C13 C12 80.46(19)
C31 Ir1 C13 C18 44.0(4)
N1 Ir1 C13 C18 -54.6(4)
N21 Ir1 C13 C18 155.0(4)
C12 Ir1 C13 C18 120.9(4)
C11 Ir1 C13 C18 158.3(4)
C14 Ir1 C13 C18 -122.9(4)
C15 Ir1 C13 C18 -158.6(4)
C12 C13 C14 C15 -0.7(3)
C18 C13 C14 C15 -170.5(3)
Ir1 C13 C14 C15 61.5(2)
C12 C13 C14 C19 178.9(3)
C18 C13 C14 C19 9.1(5)
Ir1 C13 C14 C19 -119.0(3)
C12 C13 C14 Ir1 -62.2(2)
C18 C13 C14 Ir1 128.1(3)
C31 Ir1 C14 C15 -141.4(2)
N1 Ir1 C14 C15 121.32(18)
N21 Ir1 C14 C15 36.1(3)
C12 Ir1 C14 C15 -80.50(19)
C11 Ir1 C14 C15 -37.77(18)
C13 Ir1 C14 C15 -119.5(3)
C31 Ir1 C14 C13 -21.8(3)
N1 Ir1 C14 C13 -119.13(19)
N21 Ir1 C14 C13 155.61(17)
C12 Ir1 C14 C13 39.04(18)
C11 Ir1 C14 C13 81.8(2)
C15 Ir1 C14 C13 119.5(3)
C31 Ir1 C14 C19 98.2(4)
N1 Ir1 C14 C19 0.9(4)
N21 Ir1 C14 C19 -84.4(4)
C12 Ir1 C14 C19 159.1(4)
C11 Ir1 C14 C19 -158.2(4)
C13 Ir1 C14 C19 120.0(4)
C15 Ir1 C14 C19 -120.4(4)
C13 C14 C15 C11 -1.0(3)
C19 C14 C15 C11 179.4(3)
Ir1 C14 C15 C11 58.5(2)
C13 C14 C15 C20 173.5(3)
C19 C14 C15 C20 -6.1(5)
Ir1 C14 C15 C20 -127.1(3)
C13 C14 C15 Ir1 -59.4(2)
C19 C14 C15 Ir1 121.0(3)
C12 C11 C15 C14 2.4(3)
C16 C11 C15 C14 179.2(3)
Ir1 C11 C15 C14 -60.3(2)
C12 C11 C15 C20 -172.1(3)
C16 C11 C15 C20 4.8(5)
Ir1 C11 C15 C20 125.2(3)
C12 C11 C15 Ir1 62.69(19)
C16 C11 C15 Ir1 -120.5(3)
C31 Ir1 C15 C14 109.7(3)
N1 Ir1 C15 C14 -66.0(2)
N21 Ir1 C15 C14 -155.55(18)
C12 Ir1 C15 C14 80.5(2)
C11 Ir1 C15 C14 118.5(3)
C13 Ir1 C15 C14 36.71(19)
C31 Ir1 C15 C11 -8.8(4)
N1 Ir1 C15 C11 175.57(17)
N21 Ir1 C15 C11 86.00(19)
C12 Ir1 C15 C11 -37.94(18)
C13 Ir1 C15 C11 -81.75(19)
C14 Ir1 C15 C11 -118.5(3)
C31 Ir1 C15 C20 -128.6(4)
N1 Ir1 C15 C20 55.8(4)
N21 Ir1 C15 C20 -33.8(4)
C12 Ir1 C15 C20 -157.7(4)
C11 Ir1 C15 C20 -119.8(4)
C13 Ir1 C15 C20 158.5(4)
C14 Ir1 C15 C20 121.7(4)
C25 N21 C21 C22 2.1(5)
Ir1 N21 C21 C22 -179.5(2)
N21 C21 C22 C23 -0.5(5)
C21 C22 C23 C24 -1.5(5)
C22 C23 C24 C25 2.0(5)
C21 N21 C25 C24 -1.5(4)
Ir1 N21 C25 C24 180.0(2)
C21 N21 C25 C26 178.4(3)
Ir1 N21 C25 C26 -0.1(3)
C23 C24 C25 N21 -0.5(5)
C23 C24 C25 C26 179.6(3)
N21 C25 C26 C27 178.9(3)
C24 C25 C26 C27 -1.2(5)
N21 C25 C26 C31 -1.3(4)
C24 C25 C26 C31 178.6(3)
C31 C26 C27 C28 0.9(5)
C25 C26 C27 C28 -179.4(3)
C26 C27 C28 C29 -0.3(5)
C27 C28 C29 C30 -0.3(5)
C28 C29 C30 C31 0.2(5)
C29 C30 C31 C26 0.4(5)
C29 C30 C31 Ir1 177.2(3)
C27 C26 C31 C30 -1.0(4)
C25 C26 C31 C30 179.3(3)
C27 C26 C31 Ir1 -178.1(2)
C25 C26 C31 Ir1 2.1(3)
N1 Ir1 C31 C30 97.7(3)
N21 Ir1 C31 C30 -178.4(3)
C12 Ir1 C31 C30 -52.2(3)
C11 Ir1 C31 C30 -84.5(3)
C13 Ir1 C31 C30 -14.1(3)
C14 Ir1 C31 C30 -0.2(4)
C15 Ir1 C31 C30 -78.2(4)
N1 Ir1 C31 C26 -85.5(2)
N21 Ir1 C31 C26 -1.7(2)
C12 Ir1 C31 C26 124.6(2)
C11 Ir1 C31 C26 92.3(2)
C13 Ir1 C31 C26 162.7(2)
C14 Ir1 C31 C26 176.6(2)
C15 Ir1 C31 C26 98.5(4)
